data_7233783
loop_
_publ_author_name
'Jia-Ling Liao'
'Yun Chi'
'Yu-De Su'
'Hao-Xiang Huang'
'Chih-Hao Chang'
'Shih-Hung Liu'
'Gene-Hsiang Lee'
'Pi-Tai Chou'

_publ_section_title
;
 Os(II) metal phosphors bearing tridentate 2,6-di(pyrazol-3-yl)pyridine
 chelate: synthetic design, characterization and application in OLED
 fabrication
;
_journal_name_full 'Journal of Materials Chemistry C'
_journal_page_first 6269
_journal_page_last 6282
_journal_paper_doi 10.1039/C4TC00865K
_journal_volume 2
_journal_year 2014
_chemical_formula_sum 'C19 H15 F6 N5 O5 Os'
_chemical_formula_weight 697.56
_space_group_IT_number 14
_space_group_name_Hall '-P 2ybc'
_space_group_name_H-M_alt 'P 1 21/c 1'
_symmetry_cell_setting monoclinic
_symmetry_space_group_name_H-M 'P 1 21/c 1'
_atom_sites_solution_hydrogens geom
_atom_sites_solution_primary direct
_atom_sites_solution_secondary difmap
_cell_angle_alpha 90.00
_cell_angle_beta 107.686(2)
_cell_angle_gamma 90.00
_cell_formula_units_Z 4
_cell_length_a 9.4606(8)
_cell_length_b 19.8658(17)
_cell_length_c 12.5770(11)
_cell_measurement_reflns_used 7495
_cell_measurement_temperature 150(2)
_cell_measurement_theta_max 27.50
_cell_measurement_theta_min 2.26
_cell_volume 2252.0(3)
_computing_cell_refinement 'Bruker SAINT'
_computing_data_collection 'Bruker SMART'
_computing_data_reduction 'Bruker SAINT'
_computing_molecular_graphics 'Bruker SHELXTL'
_computing_publication_material 'Bruker SHELXTL'
_computing_structure_refinement 'SHELXL-97 (Sheldrick, 1997)'
_computing_structure_solution 'SHELXS-97 (Sheldrick, 1990)'
_diffrn_ambient_temperature 150(2)
_diffrn_measured_fraction_theta_full 0.999
_diffrn_measured_fraction_theta_max 0.999
_diffrn_measurement_device_type 'BRUKER SMART APEXCCD area detector'
_diffrn_measurement_method 'omega scans'
_diffrn_radiation_monochromator graphite
_diffrn_radiation_source 'fine-focus sealed tube'
_diffrn_radiation_type MoK\a
_diffrn_radiation_wavelength 0.71073
_diffrn_reflns_av_R_equivalents 0.0518
_diffrn_reflns_av_sigmaI/netI 0.0551
_diffrn_reflns_limit_h_max 12
_diffrn_reflns_limit_h_min -12
_diffrn_reflns_limit_k_max 25
_diffrn_reflns_limit_k_min -25
_diffrn_reflns_limit_l_max 16
_diffrn_reflns_limit_l_min -15
_diffrn_reflns_number 16159
_diffrn_reflns_theta_full 27.50
_diffrn_reflns_theta_max 27.50
_diffrn_reflns_theta_min 1.98
_exptl_absorpt_coefficient_mu 5.754
_exptl_absorpt_correction_T_max 0.8463
_exptl_absorpt_correction_T_min 0.2184
_exptl_absorpt_correction_type multi-scan
_exptl_crystal_colour light-yellow
_exptl_crystal_density_diffrn 2.057
_exptl_crystal_density_meas ?
_exptl_crystal_density_method 'not measured'
_exptl_crystal_description plate
_exptl_crystal_F_000 1336
_exptl_crystal_size_max 0.38
_exptl_crystal_size_mid 0.36
_exptl_crystal_size_min 0.03
_refine_diff_density_max 1.678
_refine_diff_density_min -1.853
_refine_diff_density_rms 0.160
_refine_ls_extinction_method none
_refine_ls_goodness_of_fit_ref 1.064
_refine_ls_hydrogen_treatment mixed
_refine_ls_matrix_type full
_refine_ls_number_parameters 335
_refine_ls_number_reflns 5177
_refine_ls_number_restraints 0
_refine_ls_restrained_S_all 1.064
_refine_ls_R_factor_all 0.0357
_refine_ls_R_factor_gt 0.0312
_refine_ls_shift/su_max 0.017
_refine_ls_shift/su_mean 0.001
_refine_ls_structure_factor_coef Fsqd
_refine_ls_weighting_details 'calc w=1/[\s^2^(Fo^2^)+(0.0325P)^2^+1.2564P] where P=(Fo^2^+2Fc^2^)/3'
_refine_ls_weighting_scheme calc
_refine_ls_wR_factor_gt 0.0784
_refine_ls_wR_factor_ref 0.0808
_reflns_number_gt 4693
_reflns_number_total 5177
_reflns_threshold_expression >2sigma(I)
_cod_data_source_file 1000001.cif
_cod_data_source_block PCOD1000001
_cod_depositor_comments
;
The following automatic conversions were performed:

data item '_symmetry_cell_setting' value 'Monoclinic' was changed to
'monoclinic' in accordance with the built-in table derived from the
CIF Core dictionary named 'cif_core.dic' version 2.4.5 last updated
on 2014-11-21.

data item '_exptl_crystal_density_meas' value 'not_measured' was
changed to '?' -- the value is perceived as not measured.

Automatic conversion script
Id: cif_fix_values 6909 2019-04-08 15:41:33Z antanas 
;
_cod_original_sg_symbol_H-M P2(1)/c
_cod_database_code 7233783

loop_
_symmetry_equiv_pos_as_xyz
'x, y, z'
'-x, y+1/2, -z+1/2'
'-x, -y, -z'
'x, -y-1/2, z-1/2'

loop_
_atom_site_label
_atom_site_type_symbol
_atom_site_fract_x
_atom_site_fract_y
_atom_site_fract_z
_atom_site_U_iso_or_equiv
_atom_site_adp_type
_atom_site_occupancy
_atom_site_symmetry_multiplicity
_atom_site_calc_flag
_atom_site_refinement_flags
_atom_site_disorder_assembly
_atom_site_disorder_group
Os Os 1.045204(14) 0.511417(8) 0.714157(11) 0.01458(7) Uani 1 1 d . . .
O1 O 1.2891(3) 0.54678(17) 0.6129(2) 0.0254(7) Uani 1 1 d . . .
O2 O 1.1126(3) 0.64344(17) 0.8342(2) 0.0308(7) Uani 1 1 d . . .
O3 O 0.9847(3) 0.41999(18) 0.6216(3) 0.0199(6) Uani 1 1 d . . .
H3A H 1.034(6) 0.417(3) 0.580(5) 0.050(18) Uiso 1 1 d . . .
H3B H 0.975(6) 0.388(3) 0.646(4) 0.031(17) Uiso 1 1 d . . .
N1 N 1.2961(3) 0.43805(18) 0.9049(3) 0.0179(7) Uani 1 1 d . . .
N2 N 1.1536(3) 0.45425(17) 0.8540(3) 0.0162(7) Uani 1 1 d . . .
N3 N 0.8755(4) 0.48481(17) 0.7774(3) 0.0170(7) Uani 1 1 d . . .
N4 N 0.8599(3) 0.55244(17) 0.5983(3) 0.0165(7) Uani 1 1 d . . .
N5 N 0.8389(3) 0.59321(17) 0.5087(3) 0.0179(7) Uani 1 1 d . . .
C1 C 1.1975(4) 0.5320(2) 0.6496(3) 0.0190(8) Uani 1 1 d . . .
C2 C 1.0879(4) 0.5924(2) 0.7900(3) 0.0194(8) Uani 1 1 d . . .
C3 C 1.4354(4) 0.3752(2) 1.0703(3) 0.0232(9) Uani 1 1 d . . .
C4 C 1.2936(4) 0.4030(2) 0.9958(3) 0.0194(8) Uani 1 1 d . . .
C5 C 1.1517(4) 0.3968(2) 1.0059(3) 0.0184(8) Uani 1 1 d . . .
H5 H 1.1222 0.3748 1.0627 0.022 Uiso 1 1 calc R . .
C6 C 1.0647(4) 0.4303(2) 0.9137(3) 0.0168(8) Uani 1 1 d . . .
C7 C 0.9060(4) 0.4461(2) 0.8699(3) 0.0165(8) Uani 1 1 d . . .
C8 C 0.7930(4) 0.4269(2) 0.9118(3) 0.0205(8) Uani 1 1 d . . .
H8 H 0.8129 0.3999 0.9771 0.025 Uiso 1 1 calc R . .
C9 C 0.6495(4) 0.4480(2) 0.8561(3) 0.0226(9) Uani 1 1 d . . .
H9 H 0.5707 0.4358 0.8844 0.027 Uiso 1 1 calc R . .
C10 C 0.6198(4) 0.4862(2) 0.7604(4) 0.0219(9) Uani 1 1 d . . .
H10 H 0.5212 0.4999 0.7220 0.026 Uiso 1 1 calc R . .
C11 C 0.7366(4) 0.5043(2) 0.7212(4) 0.0177(8) Uani 1 1 d . . .
C12 C 0.7300(4) 0.5451(2) 0.6230(3) 0.0184(8) Uani 1 1 d . . .
C13 C 0.6212(4) 0.5821(2) 0.5470(3) 0.0216(9) Uani 1 1 d . . .
H13 H 0.5197 0.5868 0.5429 0.026 Uiso 1 1 calc R . .
C14 C 0.6939(4) 0.6104(2) 0.4793(3) 0.0204(8) Uani 1 1 d . . .
C15 C 0.6346(4) 0.6572(2) 0.3836(3) 0.0249(9) Uani 1 1 d . . .
F1 F 1.5457(3) 0.42063(15) 1.0965(2) 0.0346(7) Uani 1 1 d . . .
F2 F 1.4198(3) 0.35312(15) 1.1668(2) 0.0348(7) Uani 1 1 d . . .
F3 F 1.4857(3) 0.32279(16) 1.0251(2) 0.0419(7) Uani 1 1 d . . .
F4 F 0.4931(3) 0.67149(18) 0.3687(2) 0.0467(8) Uani 1 1 d . . .
F5 F 0.6444(3) 0.63163(15) 0.2872(2) 0.0365(7) Uani 1 1 d . . .
F6 F 0.7096(3) 0.71508(15) 0.3970(2) 0.0426(7) Uani 1 1 d . . .
O4 O 0.9066(4) 0.31424(18) 0.7242(3) 0.0370(8) Uani 1 1 d . . .
O5 O 0.9120(3) 0.24014(17) 0.8577(2) 0.0307(7) Uani 1 1 d . . .
C16 C 0.9747(5) 0.2742(3) 0.7935(3) 0.0312(11) Uani 1 1 d . . .
C17 C 1.1350(5) 0.2576(3) 0.8165(5) 0.0453(13) Uani 1 1 d . . .
H17A H 1.1484 0.2313 0.7544 0.068 Uiso 1 1 calc R . .
H17B H 1.1693 0.2313 0.8855 0.068 Uiso 1 1 calc R . .
H17C H 1.1925 0.2993 0.8247 0.068 Uiso 1 1 calc R . .
C18 C 0.7531(5) 0.2485(3) 0.8362(4) 0.0364(11) Uani 1 1 d . . .
H18A H 0.6981 0.2231 0.7685 0.044 Uiso 1 1 calc R . .
H18B H 0.7258 0.2966 0.8243 0.044 Uiso 1 1 calc R . .
C19 C 0.7150(7) 0.2220(3) 0.9365(5) 0.0532(15) Uani 1 1 d . . .
H19A H 0.7437 0.1745 0.9480 0.080 Uiso 1 1 calc R . .
H19B H 0.6080 0.2263 0.9240 0.080 Uiso 1 1 calc R . .
H19C H 0.7686 0.2480 1.0027 0.080 Uiso 1 1 calc R . .

loop_
_atom_site_aniso_label
_atom_site_aniso_U_11
_atom_site_aniso_U_22
_atom_site_aniso_U_33
_atom_site_aniso_U_23
_atom_site_aniso_U_13
_atom_site_aniso_U_12
Os 0.01234(9) 0.01806(11) 0.01428(10) 0.00224(5) 0.00544(6) 0.00058(5)
O1 0.0175(13) 0.035(2) 0.0263(15) 0.0049(13) 0.0109(11) -0.0003(12)
O2 0.0452(18) 0.0221(18) 0.0235(16) -0.0008(13) 0.0080(13) -0.0025(14)
O3 0.0190(14) 0.0231(18) 0.0210(15) 0.0004(13) 0.0111(12) 0.0028(12)
N1 0.0153(14) 0.0188(18) 0.0177(16) 0.0003(13) 0.0024(12) 0.0011(13)
N2 0.0164(14) 0.0165(18) 0.0157(15) 0.0010(13) 0.0051(12) 0.0029(12)
N3 0.0163(15) 0.0204(19) 0.0150(16) -0.0005(13) 0.0059(13) -0.0018(13)
N4 0.0173(14) 0.0185(18) 0.0155(15) 0.0042(13) 0.0075(12) 0.0007(12)
N5 0.0186(15) 0.0188(18) 0.0165(16) 0.0032(13) 0.0056(12) 0.0028(13)
C1 0.0182(17) 0.026(2) 0.0114(17) -0.0006(16) 0.0027(14) 0.0009(17)
C2 0.0174(17) 0.027(2) 0.0151(18) 0.0032(17) 0.0061(14) 0.0037(16)
C3 0.0244(19) 0.022(2) 0.022(2) 0.0041(17) 0.0049(16) 0.0029(17)
C4 0.0184(17) 0.021(2) 0.0171(18) 0.0003(15) 0.0024(14) 0.0005(15)
C5 0.0228(18) 0.019(2) 0.0154(18) 0.0000(15) 0.0088(14) -0.0005(15)
C6 0.0149(16) 0.019(2) 0.0182(18) -0.0002(15) 0.0077(14) -0.0027(15)
C7 0.0188(17) 0.018(2) 0.0130(17) -0.0015(15) 0.0050(14) -0.0055(14)
C8 0.0200(18) 0.027(2) 0.0169(19) 0.0007(16) 0.0091(15) -0.0009(16)
C9 0.0168(17) 0.033(3) 0.022(2) 0.0003(17) 0.0113(15) -0.0030(16)
C10 0.0149(18) 0.032(3) 0.020(2) 0.0004(17) 0.0067(16) 0.0016(16)
C11 0.0152(18) 0.019(2) 0.020(2) -0.0019(15) 0.0073(16) 0.0011(14)
C12 0.0147(16) 0.026(2) 0.0166(18) 0.0021(16) 0.0076(14) 0.0032(15)
C13 0.0158(17) 0.031(2) 0.0193(19) -0.0012(17) 0.0072(15) 0.0048(16)
C14 0.0196(17) 0.022(2) 0.0193(19) 0.0017(16) 0.0051(15) 0.0061(16)
C15 0.025(2) 0.031(3) 0.019(2) 0.0041(18) 0.0082(16) 0.0078(18)
F1 0.0185(11) 0.0376(17) 0.0412(16) 0.0082(13) -0.0007(10) -0.0043(11)
F2 0.0301(13) 0.0459(18) 0.0256(13) 0.0184(12) 0.0046(10) 0.0050(12)
F3 0.0376(15) 0.0414(18) 0.0435(16) -0.0017(14) 0.0077(13) 0.0222(13)
F4 0.0296(14) 0.071(2) 0.0406(16) 0.0259(16) 0.0118(12) 0.0242(14)
F5 0.0485(16) 0.0417(18) 0.0196(13) 0.0020(12) 0.0106(11) 0.0051(13)
F6 0.0589(18) 0.0266(16) 0.0353(16) 0.0091(13) 0.0037(14) -0.0010(14)
O4 0.051(2) 0.030(2) 0.0292(18) 0.0051(15) 0.0108(15) -0.0079(16)
O5 0.0367(16) 0.0308(19) 0.0265(16) 0.0027(14) 0.0123(13) -0.0050(14)
C16 0.043(3) 0.028(3) 0.022(2) -0.0053(18) 0.0091(19) -0.013(2)
C17 0.042(3) 0.055(4) 0.039(3) 0.002(3) 0.013(2) -0.011(3)
C18 0.035(2) 0.036(3) 0.040(3) -0.002(2) 0.013(2) -0.002(2)
C19 0.069(4) 0.041(4) 0.065(4) 0.001(3) 0.043(3) 0.001(3)

loop_
_atom_type_symbol
_atom_type_description
_atom_type_scat_dispersion_real
_atom_type_scat_dispersion_imag
_atom_type_scat_source
C C 0.0033 0.0016 'International Tables Vol C Tables 4.2.6.8 and 6.1.1.4'
H H 0.0000 0.0000 'International Tables Vol C Tables 4.2.6.8 and 6.1.1.4'
N N 0.0061 0.0033 'International Tables Vol C Tables 4.2.6.8 and 6.1.1.4'
O O 0.0106 0.0060 'International Tables Vol C Tables 4.2.6.8 and 6.1.1.4'
F F 0.0171 0.0103 'International Tables Vol C Tables 4.2.6.8 and 6.1.1.4'
Os Os -1.2165 7.6030 'International Tables Vol C Tables 4.2.6.8 and 6.1.1.4'

loop_
_geom_angle_atom_site_label_1
_geom_angle_atom_site_label_2
_geom_angle_atom_site_label_3
_geom_angle
_geom_angle_site_symmetry_1
_geom_angle_site_symmetry_3
C2 Os C1 87.61(18) . .
C2 Os N3 95.59(15) . .
C1 Os N3 176.69(15) . .
C2 Os N4 91.48(15) . .
C1 Os N4 101.77(14) . .
N3 Os N4 77.37(13) . .
C2 Os N2 93.71(14) . .
C1 Os N2 103.59(14) . .
N3 Os N2 77.07(13) . .
N4 Os N2 154.29(12) . .
C2 Os O3 176.95(13) . .
C1 Os O3 93.57(16) . .
N3 Os O3 83.19(13) . .
N4 Os O3 85.53(13) . .
N2 Os O3 88.75(12) . .
N2 N1 C4 104.7(3) . .
N1 N2 C6 110.5(3) . .
N1 N2 Os 134.3(3) . .
C6 N2 Os 115.1(2) . .
C11 N3 C7 122.3(4) . .
C11 N3 Os 118.3(3) . .
C7 N3 Os 119.4(3) . .
N5 N4 C12 109.8(3) . .
N5 N4 Os 134.4(2) . .
C12 N4 Os 115.2(2) . .
C14 N5 N4 105.1(3) . .
O1 C1 Os 177.2(4) . .
O2 C2 Os 178.1(4) . .
F3 C3 F2 106.3(4) . .
F3 C3 F1 106.1(3) . .
F2 C3 F1 106.8(3) . .
F3 C3 C4 112.9(3) . .
F2 C3 C4 111.4(3) . .
F1 C3 C4 112.9(4) . .
N1 C4 C5 112.9(3) . .
N1 C4 C3 118.8(3) . .
C5 C4 C3 128.3(4) . .
C6 C5 C4 103.2(3) . .
N2 C6 C5 108.7(3) . .
N2 C6 C7 116.6(3) . .
C5 C6 C7 134.7(4) . .
N3 C7 C8 119.9(3) . .
N3 C7 C6 111.8(3) . .
C8 C7 C6 128.3(4) . .
C7 C8 C9 118.4(4) . .
C10 C9 C8 121.0(4) . .
C9 C10 C11 118.7(4) . .
N3 C11 C10 119.7(4) . .
N3 C11 C12 112.8(3) . .
C10 C11 C12 127.6(4) . .
N4 C12 C13 108.6(3) . .
N4 C12 C11 116.2(3) . .
C13 C12 C11 135.2(4) . .
C14 C13 C12 103.8(3) . .
N5 C14 C13 112.7(3) . .
N5 C14 C15 118.8(4) . .
C13 C14 C15 128.5(4) . .
F4 C15 F6 108.0(4) . .
F4 C15 F5 107.3(3) . .
F6 C15 F5 105.0(4) . .
F4 C15 C14 111.4(3) . .
F6 C15 C14 112.3(3) . .
F5 C15 C14 112.5(4) . .
C16 O5 C18 117.3(4) . .
O4 C16 O5 122.3(4) . .
O4 C16 C17 124.9(4) . .
O5 C16 C17 112.7(4) . .
O5 C18 C19 107.5(4) . .

loop_
_geom_bond_atom_site_label_1
_geom_bond_atom_site_label_2
_geom_bond_distance
_geom_bond_site_symmetry_2
Os C2 1.851(4) .
Os C1 1.901(4) .
Os N3 2.065(3) .
Os N4 2.076(3) .
Os N2 2.083(3) .
Os O3 2.139(3) .
O1 C1 1.137(5) .
O2 C2 1.146(5) .
N1 N2 1.344(4) .
N1 C4 1.345(5) .
N2 C6 1.372(5) .
N3 C11 1.347(5) .
N3 C7 1.350(5) .
N4 N5 1.352(4) .
N4 C12 1.364(5) .
N5 C14 1.351(5) .
C3 F3 1.340(5) .
C3 F2 1.340(5) .
C3 F1 1.343(5) .
C3 C4 1.490(5) .
C4 C5 1.391(5) .
C5 C6 1.373(5) .
C6 C7 1.468(5) .
C7 C8 1.381(5) .
C8 C9 1.390(5) .
C9 C10 1.378(6) .
C10 C11 1.387(6) .
C11 C12 1.463(6) .
C12 C13 1.384(5) .
C13 C14 1.368(6) .
C14 C15 1.488(6) .
C15 F4 1.325(5) .
C15 F6 1.336(5) .
C15 F5 1.344(5) .
O4 C16 1.212(6) .
O5 C16 1.324(5) .
O5 C18 1.454(5) .
C16 C17 1.491(7) .
C18 C19 1.508(7) .
